data_7249691
loop_
_publ_author_name
'McCusker, Thomas L.'
'Vanagas, Nicole A.'
'Szymanowski, Jennifer'
'Bertke, Jeffery A.'
'Surbella, Robert'
'Arteaga, Ana'
'Knope, Karah'

_publ_section_title
;
 Elucidating Trends in Synthesis and Structural Periodicity in a Series of
 Tetravalent Actinide-oxo Hexamers
;
_journal_name_full CrystEngComm
_journal_paper_doi 10.1039/D4CE01042F
_journal_year 2025
_chemical_formula_moiety 'C84 H60 O36 Pu6'
_chemical_formula_sum 'C84 H60 O36 Pu6'
_chemical_formula_weight 3097.32
_space_group_crystal_system monoclinic
_space_group_IT_number 14
_space_group_name_Hall '-P 2yn'
_space_group_name_H-M_alt 'P 1 21/n 1'
_atom_sites_solution_hydrogens geom
_atom_sites_solution_primary intrinsic
_audit_creation_method SHELXL-2018/3
_audit_update_record
;
2024-09-30 deposited with the CCDC.	2024-12-13 downloaded from the CCDC.
;
_cell_angle_alpha 90
_cell_angle_beta 95.628(19)
_cell_angle_gamma 90
_cell_formula_units_Z 4
_cell_length_a 15.805(7)
_cell_length_b 24.801(17)
_cell_length_c 23.813(12)
_cell_measurement_reflns_used 9831
_cell_measurement_temperature 100(2)
_cell_measurement_theta_max 25.32
_cell_measurement_theta_min 2.80
_cell_volume 9289(9)
_computing_cell_refinement 'SAINT V8.37A (Bruker, 2005)'
_computing_data_collection 'APEX3 V2016.5-0 (Bruker, 2016)'
_computing_data_reduction
; 
SAINT V8.37A, XPREP v2014/2, SADABS V2016/2 (Bruker, 2016) 
;
_computing_molecular_graphics 'SHELXLE v932 (Hubschle, 2011)'
_computing_publication_material 'XCIF V2014-2 (Bruker, 2014)'
_computing_structure_refinement 'SHELX-2018-3 (Sheldrick, 2015)'
_computing_structure_solution 'SHELX-2014-5 (Sheldrick, 2015)'
_diffrn_ambient_temperature 100(2)
_diffrn_measured_fraction_theta_full 0.998
_diffrn_measured_fraction_theta_max 0.993
_diffrn_measurement_device_type 'Bruker D8 Quest/Photon 100'
_diffrn_measurement_method 'profile data from \f and \w scans'
_diffrn_radiation_monochromator 'multilayer mirrors'
_diffrn_radiation_source 'microfocus sealed tube'
_diffrn_radiation_type MoK\a
_diffrn_radiation_wavelength 0.71073
_diffrn_reflns_av_R_equivalents 0.1471
_diffrn_reflns_av_unetI/netI 0.0853
_diffrn_reflns_Laue_measured_fraction_full 0.998
_diffrn_reflns_Laue_measured_fraction_max 0.993
_diffrn_reflns_limit_h_max 18
_diffrn_reflns_limit_h_min -18
_diffrn_reflns_limit_k_max 29
_diffrn_reflns_limit_k_min -29
_diffrn_reflns_limit_l_max 28
_diffrn_reflns_limit_l_min -28
_diffrn_reflns_number 154499
_diffrn_reflns_point_group_measured_fraction_full 0.998
_diffrn_reflns_point_group_measured_fraction_max 0.993
_diffrn_reflns_theta_full 25.242
_diffrn_reflns_theta_max 25.324
_diffrn_reflns_theta_min 1.819
_exptl_absorpt_coefficient_mu 4.279
_exptl_absorpt_correction_T_max 0.0075
_exptl_absorpt_correction_T_min 0.0005
_exptl_absorpt_correction_type multi-scan
_exptl_absorpt_process_details 'SADABS V2016/2 (Bruker, 2016)'
_exptl_crystal_density_diffrn 2.215
_exptl_crystal_density_method 'not measured'
_exptl_crystal_description prism
_exptl_crystal_F_000 5664
_exptl_crystal_size_max 0.158
_exptl_crystal_size_mid 0.103
_exptl_crystal_size_min 0.074
_refine_diff_density_max 1.636
_refine_diff_density_min -1.693
_refine_diff_density_rms 0.300
_refine_ls_extinction_method none
_refine_ls_goodness_of_fit_ref 1.074
_refine_ls_hydrogen_treatment constr
_refine_ls_matrix_type full
_refine_ls_number_parameters 1338
_refine_ls_number_reflns 16844
_refine_ls_number_restraints 2088
_refine_ls_restrained_S_all 1.012
_refine_ls_R_factor_all 0.0947
_refine_ls_R_factor_gt 0.0554
_refine_ls_shift/su_max 0.001
_refine_ls_shift/su_mean 0.000
_refine_ls_structure_factor_coef Fsqd
_refine_ls_weighting_details 'w=1/[\s^2^(Fo^2^)+(0.0295P)^2^+289.4830P] where P=(Fo^2^+2Fc^2^)/3'
_refine_ls_weighting_scheme calc
_refine_ls_wR_factor_gt 0.1248
_refine_ls_wR_factor_ref 0.1426
_reflns_Friedel_coverage 0.000
_reflns_number_gt 11572
_reflns_number_total 16844
_reflns_threshold_expression 'I > 2\s(I)'
_cod_data_source_file d4ce01042f2.cif
_cod_data_source_block p21onn_a_sq
_cod_original_cell_volume 9290(9)
_cod_original_sg_symbol_H-M 'P 21/n'
_cod_database_code 7249691
_shelx_shelxl_version_number 2018/3
_shelx_space_group_comment
;
The symmetry employed for this shelxl refinement is uniquely defined
by the following loop, which should always be used as a source of
symmetry information in preference to the above space-group names.
They are only intended as comments.
;
_shelx_estimated_absorpt_t_min 0.551
_shelx_estimated_absorpt_t_max 0.742

loop_
_space_group_symop_operation_xyz
'x, y, z'
'-x+1/2, y+1/2, -z+1/2'
'-x, -y, -z'
'x-1/2, -y-1/2, z-1/2'

loop_
_atom_site_label
_atom_site_type_symbol
_atom_site_fract_x
_atom_site_fract_y
_atom_site_fract_z
_atom_site_U_iso_or_equiv
_atom_site_adp_type
_atom_site_occupancy
_atom_site_site_symmetry_order
_atom_site_calc_flag
_atom_site_refinement_flags_posn
_atom_site_refinement_flags_adp
_atom_site_refinement_flags_occupancy
_atom_site_disorder_assembly
_atom_site_disorder_group
Pu1 Pu 0.33339(4) 0.51232(2) -0.04139(2) 0.02102(14) Uani 1 1 d . . . . .
Pu2 Pu 0.47491(4) 0.39770(2) 0.01613(2) 0.01966(13) Uani 1 1 d . . . . .
Pu3 Pu 0.45692(4) 0.52110(2) 0.10636(2) 0.02011(14) Uani 1 1 d . . . . .
O1 O 0.4049(15) 0.4732(9) 0.0318(10) 0.023(4) Uani 0.5 1 d . U P A 1
O1B O 0.3711(15) 0.4606(9) 0.0436(10) 0.024(4) Uani 0.5 1 d . U P A 2
O2 O 0.4140(15) 0.4406(9) -0.0738(10) 0.022(4) Uani 0.5 1 d . U P A 1
O2B O 0.4401(16) 0.4521(9) -0.0548(10) 0.023(4) Uani 0.5 1 d . U P A 2
O3 O 0.5453(15) 0.4607(9) 0.0695(9) 0.016(4) Uani 0.5 1 d . U P A 1
O3B O 0.5533(15) 0.4494(9) 0.0921(10) 0.020(4) Uani 0.5 1 d . U P A 2
O4 O 0.6058(14) 0.4234(8) -0.0293(8) 0.017(4) Uani 0.5 1 d . U P B 1
O4B O 0.5723(16) 0.4447(8) -0.0217(9) 0.021(4) Uani 0.5 1 d . U P A 2
O5 O 0.2569(8) 0.4301(5) -0.0448(6) 0.041(3) Uani 1 1 d . . . . .
O6 O 0.3371(7) 0.3624(4) -0.0053(5) 0.030(2) Uani 1 1 d . . . . .
O9 O 0.4367(7) 0.3664(4) 0.1044(4) 0.026(2) Uani 1 1 d . . . . .
O10 O 0.4173(8) 0.4417(4) 0.1546(5) 0.033(3) Uani 1 1 d . . . . .
O11 O 0.5919(7) 0.3409(4) 0.0471(4) 0.026(2) Uani 1 1 d . . . . .
O12 O 0.7055(7) 0.3959(4) 0.0625(5) 0.028(2) Uani 1 1 d . . . . .
O15 O 0.3107(7) 0.5460(5) 0.1198(4) 0.032(3) Uani 1 1 d . . . . .
O16 O 0.3884(7) 0.5464(4) 0.2025(4) 0.030(2) Uani 1 1 d . . . . .
O17 O 0.2237(7) 0.5284(5) 0.0225(5) 0.041(3) Uani 1 1 d . . . . .
O18 O 0.5595(7) 0.5168(4) 0.1861(4) 0.027(2) Uani 1 1 d . . . . .
C1 C 0.2690(12) 0.3788(7) -0.0307(7) 0.035(4) Uani 1 1 d . . . . .
C2 C 0.1998(11) 0.3404(7) -0.0493(7) 0.030(3) Uani 1 1 d . . . . .
C3 C 0.2153(12) 0.2864(7) -0.0403(7) 0.034(4) Uani 1 1 d . . . . .
H3 H 0.269270 0.274953 -0.023409 0.041 Uiso 1 1 calc R U . . .
C4 C 0.1515(12) 0.2478(7) -0.0563(8) 0.040(4) Uani 1 1 d . . . . .
H4 H 0.160892 0.210340 -0.049741 0.048 Uiso 1 1 calc R U . . .
C5 C 0.0750(12) 0.2668(7) -0.0817(8) 0.039(4) Uani 1 1 d . . . . .
H5 H 0.031652 0.241757 -0.093845 0.047 Uiso 1 1 calc R U . . .
C6 C 0.0600(12) 0.3198(8) -0.0897(8) 0.043(4) Uani 1 1 d . . . . .
H6 H 0.005631 0.331247 -0.105833 0.051 Uiso 1 1 calc R U . . .
C7 C 0.1219(11) 0.3576(7) -0.0750(8) 0.037(4) Uani 1 1 d . . . . .
H7 H 0.111522 0.394815 -0.082409 0.045 Uiso 1 1 calc R U . . .
O7 O 0.296(3) 0.505(2) -0.1420(18) 0.034(4) Uani 0.54(6) 1 d D U P A 1
O8 O 0.182(3) 0.516(2) -0.0961(12) 0.034(4) Uani 0.54(6) 1 d D U P A 1
C8 C 0.217(3) 0.513(3) -0.1428(14) 0.035(3) Uani 0.54(6) 1 d D U P A 1
C9 C 0.164(2) 0.511(2) -0.1982(14) 0.037(4) Uani 0.54(6) 1 d D U P A 1
C10 C 0.201(2) 0.5170(18) -0.2488(15) 0.038(4) Uani 0.54(6) 1 d D U P A 1
H10 H 0.260724 0.521628 -0.248838 0.046 Uiso 0.54(6) 1 calc R U P A 1
C11 C 0.149(2) 0.5163(19) -0.2981(14) 0.040(4) Uani 0.54(6) 1 d D U P A 1
H11 H 0.174326 0.519636 -0.332406 0.048 Uiso 0.54(6) 1 calc R U P A 1
C12 C 0.066(3) 0.5112(19) -0.3016(15) 0.040(4) Uani 0.54(6) 1 d D U P A 1
H12 H 0.032250 0.513809 -0.336918 0.048 Uiso 0.54(6) 1 calc R U P A 1
C13 C 0.028(2) 0.5019(19) -0.2525(17) 0.040(4) Uani 0.54(6) 1 d D U P A 1
H13 H -0.031770 0.495380 -0.254824 0.048 Uiso 0.54(6) 1 calc R U P A 1
C14 C 0.075(2) 0.502(2) -0.1986(15) 0.039(4) Uani 0.54(6) 1 d D U P A 1
H14 H 0.049335 0.496030 -0.164810 0.047 Uiso 0.54(6) 1 calc R U P A 1
O7B O 0.301(3) 0.511(3) -0.145(2) 0.034(4) Uani 0.46(6) 1 d D U P A 2
O8B O 0.185(4) 0.523(2) -0.1028(15) 0.033(4) Uani 0.46(6) 1 d D U P A 2
C8B C 0.221(3) 0.512(4) -0.1478(16) 0.035(3) Uani 0.46(6) 1 d D U P A 2
C9B C 0.173(3) 0.518(3) -0.2048(15) 0.037(4) Uani 0.46(6) 1 d D U P A 2
C10B C 0.216(3) 0.530(2) -0.2519(17) 0.038(4) Uani 0.46(6) 1 d D U P A 2
H10B H 0.275464 0.535233 -0.248509 0.046 Uiso 0.46(6) 1 calc R U P A 2
C11B C 0.168(3) 0.535(2) -0.3030(16) 0.040(4) Uani 0.46(6) 1 d D U P A 2
H11B H 0.196484 0.546192 -0.334299 0.048 Uiso 0.46(6) 1 calc R U P A 2
C12B C 0.087(3) 0.524(2) -0.3119(17) 0.041(4) Uani 0.46(6) 1 d D U P A 2
H12B H 0.057922 0.525853 -0.348825 0.049 Uiso 0.46(6) 1 calc R U P A 2
C13B C 0.043(3) 0.510(2) -0.2663(19) 0.040(4) Uani 0.46(6) 1 d D U P A 2
H13B H -0.014975 0.499889 -0.272623 0.048 Uiso 0.46(6) 1 calc R U P A 2
C14B C 0.084(3) 0.511(2) -0.2102(17) 0.038(4) Uani 0.46(6) 1 d D U P A 2
H14B H 0.052601 0.506391 -0.178325 0.046 Uiso 0.46(6) 1 calc R U P A 2
C15 C 0.4218(11) 0.3902(6) 0.1489(7) 0.030(3) Uani 1 1 d . . . . .
C16 C 0.4123(12) 0.3581(6) 0.2004(7) 0.033(4) Uani 1 1 d . . . . .
C17 C 0.3824(12) 0.3806(7) 0.2488(7) 0.035(4) Uani 1 1 d . . . . .
H17 H 0.365973 0.417407 0.248798 0.042 Uiso 1 1 calc R U . . .
C18 C 0.3766(14) 0.3502(8) 0.2955(8) 0.045(5) Uani 1 1 d . . . . .
H18 H 0.357690 0.365718 0.328544 0.054 Uiso 1 1 calc R U . . .
C19 C 0.3989(13) 0.2956(8) 0.2947(8) 0.046(5) Uani 1 1 d . . . . .
H19 H 0.392958 0.274046 0.327030 0.055 Uiso 1 1 calc R U . . .
C20 C 0.4278(13) 0.2733(8) 0.2502(8) 0.043(4) Uani 1 1 d . . . . .
H20 H 0.445071 0.236642 0.252050 0.052 Uiso 1 1 calc R U . . .
C21 C 0.4337(13) 0.3021(7) 0.2006(8) 0.043(5) Uani 1 1 d . . . . .
H21 H 0.451337 0.285040 0.167906 0.052 Uiso 1 1 calc R U . . .
C22 C 0.6697(11) 0.3501(6) 0.0593(6) 0.026(3) Uani 1 1 d . . . . .
C23 C 0.7297(6) 0.3023(3) 0.0692(5) 0.029(3) Uani 1 1 d G . . . .
C24 C 0.8130(7) 0.3103(4) 0.0922(5) 0.034(4) Uani 1 1 d G . . . .
H24 H 0.833466 0.345799 0.100101 0.040 Uiso 1 1 calc R U . . .
C25 C 0.8665(6) 0.2663(5) 0.1036(5) 0.048(4) Uani 1 1 d G . . . .
H25 H 0.923480 0.271777 0.119286 0.057 Uiso 1 1 calc R U . . .
C26 C 0.8366(7) 0.2144(4) 0.0920(6) 0.060(5) Uani 1 1 d G . . . .
H26 H 0.873184 0.184357 0.099809 0.072 Uiso 1 1 calc R U . . .
C27 C 0.7533(8) 0.2064(3) 0.0691(6) 0.053(5) Uani 1 1 d G . . . .
H27 H 0.732875 0.170957 0.061146 0.063 Uiso 1 1 calc R U . . .
C28 C 0.6998(6) 0.2504(4) 0.0577(5) 0.037(4) Uani 1 1 d G . . . .
H28 H 0.642860 0.244978 0.041960 0.044 Uiso 1 1 calc R U . . .
O13 O 0.4874(7) 0.3359(4) -0.0581(5) 0.0284(18) Uani 0.62(4) 1 d D U P A 1
O14 O 0.532(2) 0.3849(9) -0.1299(7) 0.030(3) Uani 0.62(4) 1 d D U P A 1
C29 C 0.494(4) 0.3446(13) -0.1077(8) 0.032(2) Uani 0.62(4) 1 d D U P A 1
C30 C 0.466(2) 0.3009(11) -0.1500(7) 0.036(3) Uani 0.62(4) 1 d D U P A 1
C31 C 0.419(3) 0.2574(11) -0.1323(9) 0.043(3) Uani 0.62(4) 1 d D U P A 1
H31 H 0.413767 0.251561 -0.093326 0.051 Uiso 0.62(4) 1 calc R U P A 1
C32 C 0.380(2) 0.2228(11) -0.1728(11) 0.045(3) Uani 0.62(4) 1 d D U P A 1
H32 H 0.341416 0.196073 -0.161923 0.053 Uiso 0.62(4) 1 calc R U P A 1
C33 C 0.396(2) 0.2269(12) -0.2290(11) 0.044(4) Uani 0.62(4) 1 d D U P A 1
H33 H 0.375639 0.199780 -0.255249 0.053 Uiso 0.62(4) 1 calc R U P A 1
C34 C 0.441(2) 0.2707(13) -0.2467(8) 0.042(4) Uani 0.62(4) 1 d D U P A 1
H34 H 0.448360 0.275416 -0.285546 0.051 Uiso 0.62(4) 1 calc R U P A 1
C35 C 0.476(2) 0.3076(12) -0.2068(7) 0.040(3) Uani 0.62(4) 1 d D U P A 1
H35 H 0.506586 0.337759 -0.218585 0.047 Uiso 0.62(4) 1 calc R U P A 1
O13B O 0.4874(7) 0.3359(4) -0.0581(5) 0.0284(18) Uani 0.38(4) 1 d D U P A 2
O14B O 0.517(3) 0.3811(14) -0.1366(10) 0.031(3) Uani 0.38(4) 1 d D U P A 2
C29B C 0.494(7) 0.339(2) -0.1083(10) 0.032(2) Uani 0.38(4) 1 d D U P A 2
C30B C 0.457(4) 0.2935(15) -0.1447(9) 0.037(3) Uani 0.38(4) 1 d DG U P A 2
C31B C 0.411(4) 0.2536(16) -0.1201(12) 0.041(3) Uani 0.38(4) 1 d DG U P A 2
H31B H 0.404051 0.255085 -0.080902 0.050 Uiso 0.38(4) 1 calc R U P A 2
C32B C 0.375(3) 0.2116(14) -0.1528(18) 0.044(4) Uani 0.38(4) 1 d DG U P A 2
H32B H 0.343241 0.184330 -0.135970 0.053 Uiso 0.38(4) 1 calc R U P A 2
C33B C 0.384(3) 0.2094(16) -0.2101(18) 0.044(4) Uani 0.38(4) 1 d DG U P A 2
H33B H 0.359726 0.180711 -0.232483 0.053 Uiso 0.38(4) 1 calc R U P A 2
C34B C 0.430(3) 0.2493(18) -0.2347(11) 0.043(3) Uani 0.38(4) 1 d DG U P A 2
H34B H 0.437021 0.247847 -0.273929 0.051 Uiso 0.38(4) 1 calc R U P A 2
C35B C 0.466(3) 0.2913(16) -0.2020(9) 0.039(3) Uani 0.38(4) 1 d DG U P A 2
H35B H 0.497832 0.318603 -0.218863 0.047 Uiso 0.38(4) 1 calc R U P A 2
C36 C 0.3180(11) 0.5545(7) 0.1748(7) 0.031(3) Uani 1 1 d . . . . .
C37 C 0.2442(12) 0.5751(7) 0.2009(7) 0.037(4) Uani 1 1 d . . . . .
C38 C 0.1619(13) 0.5745(9) 0.1716(9) 0.052(5) Uani 1 1 d . . . . .
H38 H 0.152681 0.559875 0.134616 0.062 Uiso 1 1 calc R U . . .
C39 C 0.0960(15) 0.5953(9) 0.1976(10) 0.061(5) Uani 1 1 d . . . . .
H39 H 0.041929 0.597285 0.176449 0.073 Uiso 1 1 calc R U . . .
C40 C 0.1021(17) 0.6126(10) 0.2494(11) 0.068(6) Uani 1 1 d . . . . .
H40 H 0.053285 0.624050 0.266405 0.082 Uiso 1 1 calc R U . . .
C41 C 0.1777(17) 0.6139(9) 0.2773(10) 0.062(5) Uani 1 1 d . . . . .
H41 H 0.182032 0.627768 0.314640 0.075 Uiso 1 1 calc R U . . .
C42 C 0.2565(15) 0.5953(8) 0.2550(8) 0.050(5) Uani 1 1 d . . . . .
H42 H 0.310737 0.597152 0.276010 0.060 Uiso 1 1 calc R U . . .
Pu4 Pu 0.45205(3) 0.59771(2) 0.51862(2) 0.01839(13) Uani 1 1 d . . . . .
Pu5 Pu 0.66459(3) 0.52846(2) 0.53348(2) 0.01898(13) Uani 1 1 d . . . . .
Pu6 Pu 0.52397(4) 0.52722(2) 0.39079(2) 0.01842(13) Uani 1 1 d . . . . .
O19 O 0.5357(15) 0.5416(9) 0.5682(9) 0.021(4) Uani 0.5 1 d . U P C 1
O19B O 0.5516(14) 0.5550(9) 0.5905(9) 0.020(4) Uani 0.5 1 d . U P C 2
O20 O 0.5786(14) 0.5857(9) 0.4657(9) 0.022(3) Uani 0.5 1 d . U P C 1
O20B O 0.5563(14) 0.5619(9) 0.4770(9) 0.021(3) Uani 0.5 1 d . U P C 2
O21 O 0.5781(16) 0.4591(9) 0.5515(11) 0.022(4) Uani 0.5 1 d . U P C 1
O21B O 0.6063(16) 0.4474(9) 0.5711(10) 0.021(4) Uani 0.5 1 d . U P C 2
O22 O 0.4022(15) 0.5166(9) 0.5392(10) 0.019(4) Uani 0.5 1 d . U P C 1
O22B O 0.3655(14) 0.5239(9) 0.5524(10) 0.017(4) Uani 0.5 1 d . U P C 2
O23 O 0.5545(7) 0.6654(4) 0.5484(5) 0.028(2) Uani 1 1 d . . . . .
O24 O 0.6818(7) 0.6216(4) 0.5581(5) 0.027(2) Uani 1 1 d . . . . .
O25 O 0.5897(7) 0.3774(4) 0.3932(4) 0.028(2) Uani 1 1 d . . . . .
O26 O 0.5787(8) 0.4533(4) 0.3398(5) 0.037(3) Uani 1 1 d . . . . .
O27 O 0.4490(8) 0.6612(4) 0.4471(4) 0.029(2) Uani 1 1 d . . . . .
O28 O 0.4763(7) 0.6196(4) 0.3675(4) 0.029(2) Uani 1 1 d . . . . .
O29 O 0.7622(7) 0.4564(4) 0.5319(5) 0.033(2) Uani 1 1 d . . . . .
O30 O 0.6959(7) 0.3796(4) 0.5021(5) 0.033(3) Uani 1 1 d . . . . .
O31 O 0.7138(7) 0.5244(4) 0.6343(4) 0.028(2) Uani 1 1 d . . . . .
O32 O 0.8174(7) 0.5540(4) 0.5875(5) 0.031(2) Uani 1 1 d . . . . .
O33 O 0.6576(7) 0.5690(4) 0.3717(4) 0.030(2) Uani 1 1 d . . . . .
O34 O 0.5711(7) 0.5597(4) 0.2932(4) 0.028(2) Uani 1 1 d . . . . .
O35 O 0.7586(7) 0.5565(4) 0.4643(5) 0.028(2) Uani 1 1 d . . . . .
O36 O 0.4133(7) 0.5135(4) 0.3153(4) 0.029(2) Uani 1 1 d . . . . .
C43 C 0.6364(10) 0.6640(6) 0.5579(6) 0.024(3) Uani 1 1 d . . . . .
C44 C 0.6800(10) 0.7176(6) 0.5689(6) 0.025(3) Uani 1 1 d . . . . .
C45 C 0.6448(12) 0.7643(6) 0.5527(7) 0.032(3) Uani 1 1 d . . . . .
H45 H 0.589080 0.765571 0.533691 0.039 Uiso 1 1 calc R U . . .
C46 C 0.6912(14) 0.8116(8) 0.5640(10) 0.051(5) Uani 1 1 d . . . . .
H46 H 0.666331 0.845149 0.552397 0.061 Uiso 1 1 calc R U . . .
C47 C 0.7687(15) 0.8112(8) 0.5904(10) 0.057(5) Uani 1 1 d . . . . .
H47 H 0.799061 0.843943 0.597208 0.068 Uiso 1 1 calc R U . . .
C48 C 0.8040(15) 0.7642(8) 0.6075(10) 0.055(5) Uani 1 1 d . . . . .
H48 H 0.859455 0.764023 0.627025 0.066 Uiso 1 1 calc R U . . .
C49 C 0.7622(12) 0.7169(7) 0.5976(7) 0.037(4) Uani 1 1 d . . . . .
H49 H 0.787931 0.683777 0.609802 0.044 Uiso 1 1 calc R U . . .
C50 C 0.5929(11) 0.4019(6) 0.3465(7) 0.030(3) Uani 1 1 d . . . . .
C51 C 0.6210(13) 0.3719(7) 0.2978(7) 0.039(4) Uani 1 1 d . . . . .
C52 C 0.6488(14) 0.3181(7) 0.3057(9) 0.049(5) Uani 1 1 d . . . . .
H52 H 0.647384 0.301244 0.341477 0.059 Uiso 1 1 calc R U . . .
C53 C 0.6779(14) 0.2902(8) 0.2620(9) 0.051(5) Uani 1 1 d . . . . .
H53 H 0.705750 0.256535 0.268859 0.061 Uiso 1 1 calc R U . . .
C54 C 0.6670(16) 0.3104(9) 0.2087(9) 0.061(6) Uani 1 1 d . . . . .
H54 H 0.678686 0.288389 0.177757 0.073 Uiso 1 1 calc R U . . .
C55 C 0.6385(18) 0.3638(10) 0.1992(9) 0.069(7) Uani 1 1 d . . . . .
H55 H 0.635908 0.379252 0.162548 0.083 Uiso 1 1 calc R U . . .
C56 C 0.6135(15) 0.3941(8) 0.2458(8) 0.052(5) Uani 1 1 d . . . . .
H56 H 0.591782 0.429573 0.240314 0.063 Uiso 1 1 calc R U . . .
C57 C 0.4452(11) 0.6569(6) 0.3944(7) 0.028(3) Uani 1 1 d . . . . .
C58 C 0.3959(11) 0.7030(6) 0.3626(7) 0.032(4) Uani 1 1 d . . . . .
C59 C 0.3786(14) 0.6993(8) 0.3057(8) 0.045(5) Uani 1 1 d . . . . .
H59 H 0.400977 0.670612 0.285142 0.054 Uiso 1 1 calc R U . . .
C60 C 0.3264(18) 0.7393(10) 0.2779(10) 0.075(8) Uani 1 1 d . . . . .
H60 H 0.314736 0.737619 0.238036 0.090 Uiso 1 1 calc R U . . .
C61 C 0.2930(16) 0.7791(8) 0.3058(9) 0.058(6) Uani 1 1 d . . . . .
H61 H 0.257517 0.805033 0.285744 0.070 Uiso 1 1 calc R U . . .
C62 C 0.3093(14) 0.7831(8) 0.3624(9) 0.052(5) Uani 1 1 d . . . . .
H62 H 0.286498 0.812289 0.381857 0.062 Uiso 1 1 calc R U . . .
C63 C 0.3616(12) 0.7428(7) 0.3936(8) 0.038(4) Uani 1 1 d . . . . .
H63 H 0.371503 0.743854 0.433573 0.046 Uiso 1 1 calc R U . . .
C64 C 0.7569(10) 0.4045(6) 0.5278(7) 0.030(3) Uani 1 1 d . . . . .
C65 C 0.8317(10) 0.3724(6) 0.5513(7) 0.028(3) Uani 1 1 d . . . . .
C66 C 0.9056(11) 0.3994(8) 0.5765(8) 0.038(4) Uani 1 1 d . . . . .
H66 H 0.907591 0.437648 0.577349 0.046 Uiso 1 1 calc R U . . .
C67 C 0.9745(12) 0.3696(9) 0.5998(9) 0.049(5) Uani 1 1 d . . . . .
H67 H 1.025365 0.387118 0.614585 0.059 Uiso 1 1 calc R U . . .
C68 C 0.9679(12) 0.3145(9) 0.6012(10) 0.057(6) Uani 1 1 d . . . . .
H68 H 1.012395 0.294245 0.620996 0.068 Uiso 1 1 calc R U . . .
C69 C 0.9000(14) 0.2880(9) 0.5753(10) 0.059(6) Uani 1 1 d . . . . .
H69 H 0.899729 0.249725 0.573127 0.071 Uiso 1 1 calc R U . . .
C70 C 0.8305(11) 0.3178(7) 0.5518(8) 0.035(4) Uani 1 1 d . . . . .
H70 H 0.781272 0.299429 0.535714 0.042 Uiso 1 1 calc R U . . .
C71 C 0.7859(11) 0.5472(6) 0.6325(7) 0.027(3) Uani 1 1 d . . . . .
C72 C 0.8304(12) 0.5681(6) 0.6865(7) 0.035(4) Uani 1 1 d . . . . .
C73 C 0.8093(15) 0.5497(8) 0.7384(8) 0.051(5) Uani 1 1 d . . . . .
H73 H 0.767835 0.522078 0.739167 0.061 Uiso 1 1 calc R U . . .
C74 C 0.8464(17) 0.5701(10) 0.7892(9) 0.069(7) Uani 1 1 d . . . . .
H74 H 0.831351 0.557495 0.824531 0.082 Uiso 1 1 calc R U . . .
C75 C 0.9077(19) 0.6105(11) 0.7850(10) 0.081(8) Uani 1 1 d . . . . .
H75 H 0.934204 0.625254 0.819156 0.097 Uiso 1 1 calc R U . . .
C76 C 0.9310(16) 0.6294(9) 0.7375(10) 0.063(6) Uani 1 1 d . . . . .
H76 H 0.972930 0.656829 0.737474 0.076 Uiso 1 1 calc R U . . .
C77 C 0.8924(14) 0.6080(8) 0.6861(9) 0.051(5) Uani 1 1 d . . . . .
H77 H 0.908851 0.620934 0.651210 0.062 Uiso 1 1 calc R U . . .
C78 C 0.6426(10) 0.5757(6) 0.3175(6) 0.023(3) Uani 1 1 d . . . . .
C79 C 0.7077(11) 0.6022(6) 0.2867(7) 0.029(3) Uani 1 1 d . . . . .
C80 C 0.7857(12) 0.6104(8) 0.3112(9) 0.047(5) Uani 1 1 d . . . . .
H80 H 0.800079 0.601552 0.349737 0.057 Uiso 1 1 calc R U . . .
C81 C 0.8467(16) 0.6326(12) 0.2786(10) 0.075(8) Uani 1 1 d . . . . .
H81 H 0.902254 0.638934 0.296399 0.090 Uiso 1 1 calc R U . . .
C82 C 0.8306(13) 0.6456(8) 0.2226(9) 0.049(5) Uani 1 1 d . . . . .
H82 H 0.872602 0.661993 0.202343 0.059 Uiso 1 1 calc R U . . .
C83 C 0.7532(13) 0.6341(7) 0.1980(8) 0.042(4) Uani 1 1 d . . . . .
H83 H 0.742063 0.640384 0.158577 0.050 Uiso 1 1 calc R U . . .
C84 C 0.6892(12) 0.6138(6) 0.2261(7) 0.032(3) Uani 1 1 d . . . . .
H84 H 0.634346 0.607305 0.207206 0.038 Uiso 1 1 calc R U . . .

loop_
_atom_site_aniso_label
_atom_site_aniso_U_11
_atom_site_aniso_U_22
_atom_site_aniso_U_33
_atom_site_aniso_U_23
_atom_site_aniso_U_13
_atom_site_aniso_U_12
Pu1 0.0237(3) 0.0193(3) 0.0198(3) 0.0016(2) 0.0003(2) -0.0004(2)
Pu2 0.0266(3) 0.0148(3) 0.0174(3) 0.0006(2) 0.0013(2) -0.0006(2)
Pu3 0.0271(3) 0.0174(3) 0.0158(3) 0.0003(2) 0.0024(2) 0.0019(2)
O1 0.023(8) 0.014(8) 0.031(7) -0.002(6) 0.006(7) 0.001(7)
O1B 0.025(9) 0.017(8) 0.030(7) -0.002(6) 0.006(6) 0.001(7)
O2 0.029(8) 0.013(8) 0.024(8) 0.002(7) -0.001(6) 0.003(7)
O2B 0.032(7) 0.017(7) 0.021(7) -0.005(6) 0.009(6) 0.004(6)
O3 0.018(6) 0.017(7) 0.013(7) 0.005(6) 0.005(6) 0.006(5)
O3B 0.022(7) 0.020(8) 0.019(8) -0.001(7) 0.013(7) 0.004(6)
O4 0.026(9) 0.010(9) 0.013(8) 0.004(7) -0.003(7) 0.011(6)
O4B 0.039(8) 0.011(9) 0.014(7) 0.001(7) 0.003(7) 0.003(7)
O5 0.035(6) 0.033(5) 0.052(7) 0.013(5) -0.010(5) -0.007(5)
O6 0.037(5) 0.026(5) 0.026(6) 0.006(4) -0.006(4) -0.005(4)
O9 0.037(6) 0.014(5) 0.027(4) 0.001(4) 0.002(4) -0.002(4)
O10 0.052(7) 0.019(4) 0.031(6) -0.001(4) 0.029(5) -0.003(4)
O11 0.036(5) 0.017(5) 0.024(5) 0.001(4) -0.001(4) 0.003(4)
O12 0.029(6) 0.016(4) 0.038(6) 0.001(4) -0.005(5) 0.010(4)
O15 0.026(6) 0.048(7) 0.022(5) -0.001(5) 0.004(4) 0.013(5)
O16 0.040(5) 0.029(6) 0.020(5) 0.004(5) 0.006(4) 0.008(5)
O17 0.027(6) 0.067(8) 0.029(6) 0.009(6) 0.005(5) 0.007(6)
O18 0.035(6) 0.024(6) 0.022(5) -0.002(4) -0.001(5) 0.002(5)
C1 0.038(7) 0.036(6) 0.031(9) 0.006(6) -0.007(6) -0.006(5)
C2 0.029(6) 0.032(6) 0.028(8) 0.006(6) 0.006(6) -0.012(5)
C3 0.043(8) 0.033(6) 0.026(9) 0.002(6) 0.000(7) -0.007(5)
C4 0.048(8) 0.034(8) 0.036(10) 0.010(7) 0.004(7) -0.016(6)
C5 0.037(8) 0.043(7) 0.039(10) 0.007(7) 0.007(7) -0.020(6)
C6 0.032(8) 0.045(7) 0.051(11) 0.018(8) -0.003(8) -0.018(6)
C7 0.027(7) 0.034(8) 0.052(11) 0.015(8) 0.004(7) -0.012(6)
O7 0.039(6) 0.035(9) 0.026(6) 0.005(6) -0.006(5) -0.003(6)
O8 0.035(7) 0.036(9) 0.029(6) 0.007(6) -0.006(6) -0.004(6)
C8 0.038(6) 0.035(7) 0.030(6) 0.006(5) -0.003(5) -0.004(5)
C9 0.039(7) 0.040(8) 0.030(6) 0.006(6) -0.001(6) -0.004(6)
C10 0.040(8) 0.043(9) 0.030(6) 0.007(7) -0.001(6) -0.007(7)
C11 0.042(8) 0.046(9) 0.031(6) 0.006(7) -0.001(6) -0.008(7)
C12 0.041(8) 0.047(9) 0.030(7) 0.006(7) -0.001(7) -0.009(7)
C13 0.040(8) 0.048(9) 0.032(7) 0.007(7) -0.001(6) -0.007(7)
C14 0.039(7) 0.045(8) 0.033(7) 0.006(7) -0.002(6) -0.004(7)
O7B 0.039(6) 0.034(9) 0.026(7) 0.005(6) -0.005(6) -0.003(6)
O8B 0.035(7) 0.035(9) 0.028(7) 0.007(7) -0.006(6) -0.004(7)
C8B 0.038(6) 0.035(7) 0.030(6) 0.006(5) -0.003(5) -0.004(5)
C9B 0.039(7) 0.040(8) 0.031(6) 0.006(6) -0.001(6) -0.005(6)
C10B 0.041(8) 0.043(9) 0.030(6) 0.006(7) -0.001(6) -0.007(7)
C11B 0.042(8) 0.046(9) 0.031(7) 0.006(7) 0.000(7) -0.008(7)
C12B 0.042(8) 0.048(9) 0.031(7) 0.006(7) -0.002(7) -0.008(7)
C13B 0.041(8) 0.047(9) 0.032(7) 0.008(7) -0.002(6) -0.008(7)
C14B 0.039(7) 0.044(9) 0.031(7) 0.008(7) 0.000(6) -0.006(7)
C15 0.035(9) 0.020(5) 0.036(6) 0.001(4) 0.011(6) 0.003(6)
C16 0.046(10) 0.021(6) 0.032(6) -0.003(5) 0.009(7) -0.010(6)
C17 0.043(10) 0.040(8) 0.022(6) -0.002(5) -0.001(6) -0.001(7)
C18 0.064(13) 0.046(8) 0.030(8) 0.002(6) 0.017(8) 0.000(8)
C19 0.062(13) 0.044(8) 0.034(8) 0.012(7) 0.015(9) 0.005(8)
C20 0.056(12) 0.040(9) 0.035(8) 0.010(6) 0.012(8) 0.006(8)
C21 0.066(13) 0.028(7) 0.039(8) 0.007(6) 0.015(9) 0.008(8)
C22 0.034(5) 0.023(5) 0.021(8) -0.001(6) 0.001(6) 0.005(4)
C23 0.039(6) 0.023(5) 0.026(8) 0.003(6) 0.005(6) 0.009(5)
C24 0.035(7) 0.036(7) 0.031(9) 0.010(7) 0.004(6) 0.007(6)
C25 0.048(9) 0.058(8) 0.039(10) 0.023(8) 0.016(8) 0.024(7)
C26 0.067(10) 0.047(8) 0.066(14) 0.028(9) 0.008(10) 0.034(8)
C27 0.072(10) 0.030(8) 0.058(13) 0.012(8) 0.014(9) 0.023(7)
C28 0.039(8) 0.023(6) 0.048(11) 0.005(7) -0.001(8) 0.005(5)
O13 0.041(4) 0.017(4) 0.026(3) -0.003(3) -0.002(3) 0.010(3)
O14 0.041(7) 0.023(5) 0.024(6) -0.009(5) -0.002(5) 0.001(5)
C29 0.042(5) 0.022(5) 0.030(4) -0.003(4) 0.000(4) 0.005(4)
C30 0.046(6) 0.025(5) 0.037(5) -0.007(4) 0.000(5) 0.002(5)
C31 0.054(7) 0.031(6) 0.042(6) -0.006(5) 0.001(6) -0.004(5)
C32 0.056(7) 0.033(7) 0.044(6) -0.004(6) -0.001(6) -0.006(6)
C33 0.056(7) 0.032(7) 0.044(6) -0.005(6) -0.001(7) -0.008(6)
C34 0.055(7) 0.031(7) 0.041(6) -0.006(6) 0.001(6) -0.006(7)
C35 0.052(7) 0.027(7) 0.039(5) -0.007(5) 0.002(6) -0.002(6)
O13B 0.041(4) 0.017(4) 0.026(3) -0.003(3) -0.002(3) 0.010(3)
O14B 0.042(8) 0.022(6) 0.028(6) -0.006(5) 0.001(6) 0.002(6)
C29B 0.042(6) 0.022(5) 0.029(4) -0.004(4) 0.000(4) 0.005(5)
C30B 0.047(6) 0.025(6) 0.037(5) -0.007(5) 0.000(5) 0.001(5)
C31B 0.052(7) 0.030(6) 0.041(6) -0.006(5) 0.001(6) -0.004(5)
C32B 0.056(7) 0.031(7) 0.043(7) -0.004(6) 0.001(7) -0.007(6)
C33B 0.057(8) 0.032(7) 0.043(7) -0.006(6) 0.000(7) -0.008(7)
C34B 0.056(7) 0.030(7) 0.042(6) -0.006(6) 0.000(6) -0.006(6)
C35B 0.051(7) 0.027(7) 0.039(6) -0.007(5) 0.001(6) -0.002(6)
C36 0.041(6) 0.025(8) 0.026(6) 0.001(6) 0.002(5) 0.001(6)
C37 0.047(7) 0.036(9) 0.030(7) 0.011(6) 0.012(6) 0.014(7)
C38 0.048(8) 0.071(14) 0.038(9) 0.017(9) 0.011(6) 0.018(8)
C39 0.058(10) 0.066(14) 0.064(10) 0.023(10) 0.026(8) 0.019(10)
C40 0.073(11) 0.067(14) 0.070(11) 0.010(10) 0.034(9) 0.036(11)
C41 0.085(11) 0.046(12) 0.060(11) -0.007(10) 0.030(8) 0.028(10)
C42 0.072(10) 0.045(11) 0.033(7) 0.008(7) 0.010(7) 0.031(9)
Pu4 0.0223(3) 0.0156(3) 0.0171(3) 0.0006(2) 0.0014(2) 0.0003(2)
Pu5 0.0205(3) 0.0182(3) 0.0180(3) -0.0001(2) 0.0006(2) -0.0010(2)
Pu6 0.0232(3) 0.0170(3) 0.0150(3) 0.0009(2) 0.0019(2) -0.0008(2)
O19 0.029(7) 0.020(7) 0.014(9) -0.001(7) 0.006(7) -0.003(6)
O19B 0.025(6) 0.020(6) 0.014(7) -0.005(6) -0.002(6) -0.004(5)
O20 0.020(8) 0.027(10) 0.019(7) 0.002(6) 0.007(5) -0.002(7)
O20B 0.021(8) 0.026(9) 0.015(6) -0.003(6) 0.001(5) 0.006(7)
O21 0.027(11) 0.017(7) 0.024(12) 0.001(7) 0.009(8) -0.012(7)
O21B 0.027(11) 0.018(8) 0.020(12) 0.003(7) 0.008(8) -0.007(7)
O22 0.026(10) 0.013(8) 0.020(10) -0.004(7) 0.000(8) 0.002(8)
O22B 0.019(10) 0.008(8) 0.024(11) -0.004(7) 0.000(8) 0.004(8)
O23 0.034(5) 0.021(5) 0.027(6) -0.006(4) 0.000(4) -0.006(4)
O24 0.028(5) 0.019(4) 0.033(6) -0.002(4) 0.003(4) -0.005(4)
O25 0.033(6) 0.025(6) 0.026(5) 0.001(4) 0.007(5) 0.005(5)
O26 0.060(8) 0.022(5) 0.031(6) 0.003(4) 0.020(6) 0.016(5)
O27 0.050(7) 0.016(5) 0.022(4) 0.004(4) 0.003(4) 0.004(5)
O28 0.047(7) 0.015(5) 0.025(5) 0.004(4) 0.007(5) 0.006(4)
O29 0.026(5) 0.026(4) 0.046(7) 0.001(4) -0.003(5) 0.005(4)
O30 0.025(5) 0.022(5) 0.049(7) -0.005(5) -0.005(5) 0.009(4)
O31 0.037(5) 0.028(6) 0.018(5) 0.003(4) -0.001(4) -0.007(4)
O32 0.034(6) 0.028(6) 0.032(5) -0.001(5) 0.004(5) -0.007(5)
O33 0.036(6) 0.034(6) 0.021(4) 0.005(4) 0.007(4) -0.009(5)
O34 0.036(5) 0.027(6) 0.022(5) -0.004(5) 0.005(4) -0.007(4)
O35 0.025(5) 0.030(6) 0.029(5) 0.001(4) 0.008(5) -0.008(5)
O36 0.034(6) 0.030(6) 0.022(5) 0.002(4) -0.002(5) -0.002(5)
C43 0.031(5) 0.027(5) 0.015(7) -0.005(5) 0.001(5) -0.003(4)
C44 0.037(7) 0.022(5) 0.017(7) -0.007(5) 0.009(6) -0.010(5)
C45 0.046(8) 0.025(6) 0.029(9) -0.002(6) 0.020(7) -0.001(5)
C46 0.064(10) 0.024(7) 0.068(13) -0.004(8) 0.023(9) -0.011(7)
C47 0.079(11) 0.026(7) 0.065(13) -0.015(8) 0.004(10) -0.026(8)
C48 0.059(11) 0.040(8) 0.065(14) -0.008(8) 0.006(10) -0.022(7)
C49 0.041(8) 0.034(7) 0.035(9) -0.005(7) 0.001(7) -0.012(6)
C50 0.043(10) 0.019(5) 0.027(6) -0.003(5) 0.002(6) 0.004(6)
C51 0.066(12) 0.027(7) 0.023(6) 0.001(5) 0.007(7) 0.018(8)
C52 0.077(14) 0.028(7) 0.044(9) 0.002(6) 0.019(10) 0.011(8)
C53 0.072(14) 0.031(9) 0.053(9) -0.007(7) 0.027(10) 0.004(9)
C54 0.080(16) 0.064(10) 0.043(8) -0.011(8) 0.028(10) 0.002(11)
C55 0.12(2) 0.068(11) 0.023(8) -0.010(8) 0.008(11) 0.013(12)
C56 0.088(16) 0.045(10) 0.025(7) 0.006(6) 0.012(8) 0.009(10)
C57 0.037(9) 0.024(7) 0.023(5) 0.003(5) 0.001(6) 0.006(6)
C58 0.043(10) 0.023(7) 0.027(6) 0.011(5) -0.001(6) 0.007(6)
C59 0.065(13) 0.038(10) 0.030(6) 0.002(6) -0.007(8) 0.011(8)
C60 0.11(2) 0.069(13) 0.038(9) 0.014(8) -0.010(11) 0.049(13)
C61 0.088(16) 0.032(9) 0.054(8) 0.019(8) 0.002(9) 0.016(9)
C62 0.055(12) 0.044(10) 0.056(9) 0.005(8) 0.002(9) 0.018(9)
C63 0.046(10) 0.030(8) 0.040(8) 0.009(6) 0.016(8) 0.007(7)
C64 0.027(6) 0.026(5) 0.037(8) 0.001(6) 0.006(6) 0.002(5)
C65 0.023(6) 0.029(6) 0.032(8) -0.002(6) 0.001(6) 0.002(5)
C66 0.030(7) 0.036(8) 0.048(10) -0.001(8) -0.003(7) -0.004(6)
C67 0.025(8) 0.062(9) 0.058(13) 0.008(9) -0.010(8) -0.002(7)
C68 0.031(9) 0.062(9) 0.073(14) 0.027(10) -0.012(9) 0.009(7)
C69 0.056(10) 0.040(9) 0.077(15) -0.001(9) -0.020(10) 0.017(7)
C70 0.033(8) 0.027(6) 0.043(10) -0.001(6) -0.010(7) 0.005(5)
C71 0.032(6) 0.021(7) 0.028(5) 0.002(5) 0.000(5) 0.006(5)
C72 0.045(9) 0.023(8) 0.033(6) -0.001(6) -0.006(6) 0.000(6)
C73 0.074(13) 0.043(11) 0.032(7) 0.009(7) -0.007(7) -0.007(9)
C74 0.091(16) 0.086(15) 0.027(8) 0.004(9) -0.006(9) -0.021(12)
C75 0.104(18) 0.091(16) 0.046(9) -0.021(10) -0.006(11) -0.035(14)
C76 0.072(15) 0.058(13) 0.057(10) -0.015(9) -0.002(9) -0.028(11)
C77 0.069(12) 0.034(9) 0.050(9) -0.005(8) -0.002(8) -0.016(8)
C78 0.032(6) 0.014(7) 0.023(5) -0.006(5) 0.005(4) 0.003(5)
C79 0.036(6) 0.023(8) 0.029(6) 0.004(6) 0.007(5) 0.000(6)
C80 0.039(7) 0.058(12) 0.044(9) 0.008(9) -0.001(6) -0.009(8)
C81 0.053(10) 0.12(2) 0.049(9) 0.024(12) 0.004(8) -0.024(13)
C82 0.047(9) 0.053(12) 0.047(9) 0.008(9) 0.008(7) 0.001(8)
C83 0.055(9) 0.041(10) 0.031(8) 0.004(7) 0.009(6) -0.010(8)
C84 0.045(8) 0.020(8) 0.031(7) 0.003(6) 0.002(6) -0.002(7)

loop_
_atom_type_symbol
_atom_type_description
_atom_type_scat_dispersion_real
_atom_type_scat_dispersion_imag
_atom_type_scat_source
C C 0.0033 0.0016 'International Tables Vol C Tables 4.2.6.8 and 6.1.1.4'
H H 0.0000 0.0000 'International Tables Vol C Tables 4.2.6.8 and 6.1.1.4'
O O 0.0106 0.0060 'International Tables Vol C Tables 4.2.6.8 and 6.1.1.4'
Pu Pu -9.4100 4.3056 'International Tables Vol C Tables 4.2.6.8 and 6.1.1.4'

loop_
_geom_angle_atom_site_label_1
_geom_angle_atom_site_label_2
_geom_angle_atom_site_label_3
_geom_angle
_geom_angle_site_symmetry_1
_geom_angle_site_symmetry_3
_geom_angle_publ_flag
O3 Pu1 O1 88.8(8) 3_665 . ?
O3 Pu1 O4B 61.5(8) 3_665 3_665 ?
O1 Pu1 O4B 55.4(8) . 3_665 ?
O4B Pu1 O2B 87.3(9) 3_665 . ?
O3 Pu1 O2 67.3(8) 3_665 . ?
O1 Pu1 O2 71.1(8) . . ?
O3 Pu1 O5 135.3(7) 3_665 . ?
O1 Pu1 O5 82.5(7) . . ?
O4B Pu1 O5 136.5(6) 3_665 . ?
O2B Pu1 O5 79.4(7) . . ?
O2 Pu1 O5 68.3(6) . . ?
O3 Pu1 O12 82.0(6) 3_665 3_665 ?
O1 Pu1 O12 133.1(6) . 3_665 ?
O2 Pu1 O12 141.4(6) . 3_665 ?
O5 Pu1 O12 133.7(4) . 3_665 ?
O3 Pu1 O7 81.8(12) 3_665 . ?
O1 Pu1 O7 143.7(14) . . ?
O2 Pu1 O7 73.0(14) . . ?
O5 Pu1 O7 80.0(13) . . ?
O12 Pu1 O7 80.3(14) 3_665 . ?
O4B Pu1 O1B 66.7(7) 3_665 . ?
O2B Pu1 O1B 69.4(8) . . ?
O5 Pu1 O1B 69.9(6) . . ?
O12 Pu1 O1B 135.6(6) 3_665 . ?
O3 Pu1 O4 73.4(8) 3_665 3_665 ?
O1 Pu1 O4 66.8(7) . 3_665 ?
O2 Pu1 O4 121.8(8) . 3_665 ?
O5 Pu1 O4 138.6(6) . 3_665 ?
O12 Pu1 O4 66.5(5) 3_665 3_665 ?
O7 Pu1 O4 140.6(14) . 3_665 ?
O3 Pu1 O3B 13.7(7) 3_665 3_665 ?
O1 Pu1 O3B 102.5(8) . 3_665 ?
O2 Pu1 O3B 71.7(8) . 3_665 ?
O5 Pu1 O3B 135.5(6) . 3_665 ?
O12 Pu1 O3B 73.4(6) 3_665 3_665 ?
O7 Pu1 O3B 70.1(12) . 3_665 ?
O4 Pu1 O3B 80.2(7) 3_665 3_665 ?
O3 Pu1 O17 146.3(7) 3_665 . ?
O1 Pu1 O17 85.4(7) . . ?
O4B Pu1 O17 88.4(7) 3_665 . ?
O2B Pu1 O17 140.0(7) . . ?
O2 Pu1 O17 139.8(6) . . ?
O5 Pu1 O17 76.7(5) . . ?
O12 Pu1 O17 78.1(4) 3_665 . ?
O7 Pu1 O17 120.5(11) . . ?
O1B Pu1 O17 72.4(6) . . ?
O4 Pu1 O17 73.8(6) 3_665 . ?
O3B Pu1 O17 147.2(6) 3_665 . ?
O2B Pu2 O4B 59.2(9) . . ?
O1 Pu2 O3 63.0(8) . . ?
O2B Pu2 O6 84.5(7) . . ?
O4B Pu2 O6 141.2(6) . . ?
O1 Pu2 O6 83.4(7) . . ?
O3 Pu2 O6 141.2(6) . . ?
O2B Pu2 O13B 81.7(6) . . ?
O4B Pu2 O13B 85.7(6) . . ?
O6 Pu2 O13B 74.9(4) . . ?
O1 Pu2 O13 138.7(6) . . ?
O3 Pu2 O13 143.5(6) . . ?
O6 Pu2 O13 74.9(4) . . ?
O2B Pu2 O9 144.9(7) . . ?
O4B Pu2 O9 141.9(6) . . ?
O1 Pu2 O9 87.3(7) . . ?
O3 Pu2 O9 83.1(6) . . ?
O6 Pu2 O9 76.2(4) . . ?
O13B Pu2 O9 119.8(4) . . ?
O13 Pu2 O9 119.8(4) . . ?
O2B Pu2 O11 137.0(7) . . ?
O4B Pu2 O11 83.5(7) . . ?
O1 Pu2 O11 146.0(6) . . ?
O3 Pu2 O11 84.8(6) . . ?
O6 Pu2 O11 121.4(4) . . ?
O13B Pu2 O11 74.3(4) . . ?
O13 Pu2 O11 74.3(4) . . ?
O9 Pu2 O11 77.9(4) . . ?
O2B Pu2 O1B 71.5(8) . . ?
O4B Pu2 O1B 107.0(8) . . ?
O6 Pu2 O1B 70.0(6) . . ?
O13B Pu2 O1B 137.3(6) . . ?
O9 Pu2 O1B 74.4(6) . . ?
O11 Pu2 O1B 146.1(6) . . ?
O2B Pu2 O3B 108.5(8) . . ?
O4B Pu2 O3B 72.6(8) . . ?
O6 Pu2 O3B 138.1(6) . . ?
O13B Pu2 O3B 144.9(6) . . ?
O9 Pu2 O3B 70.8(6) . . ?
O11 Pu2 O3B 76.1(6) . . ?
O1B Pu2 O3B 76.6(8) . . ?
O1 Pu2 O2 68.2(8) . . ?
O3 Pu2 O2 108.5(7) . . ?
O6 Pu2 O2 72.7(6) . . ?
O13 Pu2 O2 71.9(6) . . ?
O9 Pu2 O2 142.0(6) . . ?
O11 Pu2 O2 137.7(6) . . ?
O1 Pu3 O2B 87.2(9) . 3_665 ?
O1 Pu3 O3 62.3(8) . . ?
O4B Pu3 O18 144.8(7) 3_665 . ?
O1 Pu3 O18 141.6(6) . . ?
O2B Pu3 O18 88.6(7) 3_665 . ?
O3 Pu3 O18 83.3(6) . . ?
O4B Pu3 O3B 103.7(8) 3_665 . ?
O2B Pu3 O3B 68.5(8) 3_665 . ?
O18 Pu3 O3B 71.7(6) . . ?
O4B Pu3 O10 135.9(6) 3_665 . ?
O1 Pu3 O10 81.4(7) . . ?
O2B Pu3 O10 138.4(7) 3_665 . ?
O3 Pu3 O10 81.0(6) . . ?
O18 Pu3 O10 76.7(4) . . ?
O3B Pu3 O10 69.9(6) . . ?
O1 Pu3 O14 135.8(8) . 3_665 ?
O3 Pu3 O14 134.0(9) . 3_665 ?
O18 Pu3 O14 80.2(7) . 3_665 ?
O10 Pu3 O14 134.7(5) . 3_665 ?
O1 Pu3 O4 66.9(7) . 3_665 ?
O3 Pu3 O4 107.6(7) . 3_665 ?
O18 Pu3 O4 145.7(5) . 3_665 ?
O10 Pu3 O4 136.3(6) . 3_665 ?
O14 Pu3 O4 68.9(7) 3_665 3_665 ?
O4B Pu3 O1B 67.6(8) 3_665 . ?
O2B Pu3 O1B 103.8(8) 3_665 . ?
O18 Pu3 O1B 139.4(6) . . ?
O3B Pu3 O1B 77.2(8) . . ?
O10 Pu3 O1B 68.4(6) . . ?
O4B Pu3 O15 84.6(7) 3_665 . ?
O1 Pu3 O15 87.7(6) . . ?
O2B Pu3 O15 138.3(7) 3_665 . ?
O3 Pu3 O15 147.0(7) . . ?
O18 Pu3 O15 119.1(4) . . ?
O3B Pu3 O15 146.3(6) . . ?
O10 Pu3 O15 81.3(4) . . ?
O14 Pu3 O15 76.8(8) 3_665 . ?
O4 Pu3 O15 68.6(6) 3_665 . ?
O1B Pu3 O15 76.1(6) . . ?
O1 Pu3 O2 102.0(8) . 3_665 ?
O3 Pu3 O2 64.6(8) . 3_665 ?
O18 Pu3 O2 75.3(6) . 3_665 ?
O10 Pu3 O2 137.5(6) . 3_665 ?
O14 Pu3 O2 69.7(8) 3_665 3_665 ?
O4 Pu3 O2 80.3(7) 3_665 3_665 ?
O15 Pu3 O2 140.6(6) . 3_665 ?
Pu1 O1 Pu3 121.1(10) . . ?
Pu1 O1 Pu2 117.5(10) . . ?
Pu3 O1 Pu2 115.6(10) . . ?
Pu2 O1B Pu1 103.6(9) . . ?
Pu2 O1B Pu3 102.3(9) . . ?
Pu1 O1B Pu3 105.3(9) . . ?
Pu1 O2 Pu3 107.8(9) . 3_665 ?
Pu1 O2 Pu2 102.4(9) . . ?
Pu3 O2 Pu2 100.0(8) 3_665 . ?
Pu2 O2B Pu3 117.7(11) . 3_665 ?
Pu2 O2B Pu1 115.2(10) . . ?
Pu3 O2B Pu1 117.9(10) 3_665 . ?
Pu1 O3 Pu2 116.1(10) 3_665 . ?
Pu1 O3 Pu3 120.2(10) 3_665 . ?
Pu2 O3 Pu3 112.8(10) . . ?
Pu3 O3B Pu1 106.8(9) . 3_665 ?
Pu3 O3B Pu2 102.2(9) . . ?
Pu1 O3B Pu2 100.4(8) 3_665 . ?
Pu3 O4 Pu1 104.7(7) 3_665 3_665 ?
Pu3 O4 Pu2 100.2(7) 3_665 . ?
Pu1 O4 Pu2 98.9(8) 3_665 . ?
Pu3 O4B Pu2 119.4(11) 3_665 . ?
Pu3 O4B Pu1 119.4(9) 3_665 3_665 ?
Pu2 O4B Pu1 114.7(9) . 3_665 ?
C1 O5 Pu1 139.2(11) . . ?
C1 O6 Pu2 135.9(10) . . ?
C15 O9 Pu2 132.8(10) . . ?
C15 O10 Pu3 138.2(10) . . ?
C22 O11 Pu2 132.6(10) . . ?
C22 O12 Pu1 137.2(10) . 3_665 ?
C36 O15 Pu3 100.3(10) . . ?
C36 O16 Pu3 90.1(9) . . ?
O6 C1 O5 122.2(15) . . ?
O6 C1 C2 120.6(15) . . ?
O5 C1 C2 117.1(15) . . ?
C3 C2 C7 120.4(16) . . ?
C3 C2 C1 117.6(16) . . ?
C7 C2 C1 122.0(15) . . ?
C2 C3 C4 120.4(17) . . ?
C2 C3 H3 119.8 . . ?
C4 C3 H3 119.8 . . ?
C5 C4 C3 117.1(17) . . ?
C5 C4 H4 121.5 . . ?
C3 C4 H4 121.5 . . ?
C6 C5 C4 122.1(17) . . ?
C6 C5 H5 118.9 . . ?
C4 C5 H5 118.9 . . ?
C5 C6 C7 121.3(18) . . ?
C5 C6 H6 119.4 . . ?
C7 C6 H6 119.4 . . ?
C6 C7 C2 118.7(17) . . ?
C6 C7 H7 120.7 . . ?
C2 C7 H7 120.7 . . ?
C8 O7 Pu1 98(2) . . ?
C8 O8 Pu1 88.5(19) . . ?
O7 C8 O8 120.5(18) . . ?
O7 C8 C9 118(2) . . ?
O8 C8 C9 120.4(18) . . ?
O7 C8 Pu1 56.0(18) . . ?
O8 C8 Pu1 64.9(18) . . ?
C9 C8 Pu1 174(3) . . ?
C10 C9 C14 120.7(19) . . ?
C10 C9 C8 120.4(19) . . ?
C14 C9 C8 119(2) . . ?
C11 C10 C9 118(2) . . ?
C11 C10 H10 121.1 . . ?
C9 C10 H10 121.1 . . ?
C12 C11 C10 125(3) . . ?
C12 C11 H11 117.6 . . ?
C10 C11 H11 117.6 . . ?
C11 C12 C13 118(2) . . ?
C11 C12 H12 120.8 . . ?
C13 C12 H12 120.8 . . ?
C12 C13 C14 122(2) . . ?
C12 C13 H13 119.1 . . ?
C14 C13 H13 119.1 . . ?
C9 C14 C13 116(2) . . ?
C9 C14 H14 121.9 . . ?
C13 C14 H14 121.9 . . ?
C8B O7B Pu1 99(2) . . ?
C8B O8B Pu1 90(2) . . ?
O7B C8B O8B 119(2) . . ?
O7B C8B C9B 118(2) . . ?
O8B C8B C9B 120(2) . . ?
O7B C8B Pu1 56(2) . . ?
O8B C8B Pu1 64(2) . . ?
C9B C8B Pu1 172(4) . . ?
C10B C9B C14B 121(2) . . ?
C10B C9B C8B 120.1(19) . . ?
C14B C9B C8B 119(2) . . ?
C11B C10B C9B 118(2) . . ?
C11B C10B H10B 121.1 . . ?
C9B C10B H10B 121.1 . . ?
C12B C11B C10B 125(3) . . ?
C12B C11B H11B 117.6 . . ?
C10B C11B H11B 117.6 . . ?
C11B C12B C13B 119(2) . . ?
C11B C12B H12B 120.7 . . ?
C13B C12B H12B 120.7 . . ?
C12B C13B C14B 121(2) . . ?
C12B C13B H13B 119.3 . . ?
C14B C13B H13B 119.3 . . ?
C9B C14B C13B 116(2) . . ?
C9B C14B H14B 122.0 . . ?
C13B C14B H14B 122.0 . . ?
O9 C15 O10 124.8(15) . . ?
O9 C15 C16 119.3(14) . . ?
O10 C15 C16 115.8(14) . . ?
C17 C16 C21 118.9(16) . . ?
C17 C16 C15 122.4(15) . . ?
C21 C16 C15 118.8(15) . . ?
C18 C17 C16 120.6(17) . . ?
C18 C17 H17 119.7 . . ?
C16 C17 H17 119.7 . . ?
C17 C18 C19 119.3(18) . . ?
C17 C18 H18 120.4 . . ?
C19 C18 H18 120.4 . . ?
C20 C19 C18 121.7(18) . . ?
C20 C19 H19 119.1 . . ?
C18 C19 H19 119.1 . . ?
C19 C20 C21 121.8(18) . . ?
C19 C20 H20 119.1 . . ?
C21 C20 H20 119.1 . . ?
C20 C21 C16 117.6(17) . . ?
C20 C21 H21 121.2 . . ?
C16 C21 H21 121.2 . . ?
O11 C22 O12 126.7(14) . . ?
O11 C22 C23 118.4(13) . . ?
O12 C22 C23 114.9(13) . . ?
C24 C23 C28 120.0 . . ?
C24 C23 C22 120.2(9) . . ?
C28 C23 C22 119.7(9) . . ?
C25 C24 C23 120.0 . . ?
C25 C24 H24 120.0 . . ?
C23 C24 H24 120.0 . . ?
C24 C25 C26 120.0 . . ?
C24 C25 H25 120.0 . . ?
C26 C25 H25 120.0 . . ?
C27 C26 C25 120.0 . . ?
C27 C26 H26 120.0 . . ?
C25 C26 H26 120.0 . . ?
C26 C27 C28 120.0 . . ?
C26 C27 H27 120.0 . . ?
C28 C27 H27 120.0 . . ?
C27 C28 C23 120.0 . . ?
C27 C28 H28 120.0 . . ?
C23 C28 H28 120.0 . . ?
C29 O13 Pu2 129.3(18) . . ?
C29 O14 Pu3 132(2) . 3_665 ?
O13 C29 O14 128.0(18) . . ?
O13 C29 C30 118.2(16) . . ?
O14 C29 C30 113.2(16) . . ?
C35 C30 C31 120.1(10) . . ?
C35 C30 C29 120.6(13) . . ?
C31 C30 C29 118.7(13) . . ?
C32 C31 C30 118.7(11) . . ?
C32 C31 H31 120.6 . . ?
C30 C31 H31 120.6 . . ?
C31 C32 C33 120.9(12) . . ?
C31 C32 H32 119.6 . . ?
C33 C32 H32 119.6 . . ?
C32 C33 C34 119.8(12) . . ?
C32 C33 H33 120.1 . . ?
C34 C33 H33 120.1 . . ?
C33 C34 C35 119.1(12) . . ?
C33 C34 H34 120.4 . . ?
C35 C34 H34 120.4 . . ?
C30 C35 C34 120.8(11) . . ?
C30 C35 H35 119.6 . . ?
C34 C35 H35 119.6 . . ?
C29B O13B Pu2 135(3) . . ?
O13B C29B O14B 128(2) . . ?
O13B C29B C30B 116.4(17) . . ?
O14B C29B C30B 114.4(19) . . ?
C31B C30B C35B 120.0 . . ?
C31B C30B C29B 118.9(13) . . ?
C35B C30B C29B 121.1(13) . . ?
C30B C31B C32B 120.0 . . ?
C30B C31B H31B 120.0 . . ?
C32B C31B H31B 120.0 . . ?
C31B C32B C33B 120.0 . . ?
C31B C32B H32B 120.0 . . ?
C33B C32B H32B 120.0 . . ?
C34B C33B C32B 120.0 . . ?
C34B C33B H33B 120.0 . . ?
C32B C33B H33B 120.0 . . ?
C33B C34B C35B 120.0 . . ?
C33B C34B H34B 120.0 . . ?
C35B C34B H34B 120.0 . . ?
C34B C35B C30B 120.0 . . ?
C34B C35B H35B 120.0 . . ?
C30B C35B H35B 120.0 . . ?
O16 C36 O15 118.9(15) . . ?
O16 C36 C37 122.4(15) . . ?
O15 C36 C37 118.7(15) . . ?
O16 C36 Pu3 65.1(9) . . ?
O15 C36 Pu3 53.8(8) . . ?
C37 C36 Pu3 171.5(12) . . ?
C42 C37 C38 120.2(18) . . ?
C42 C37 C36 118.5(18) . . ?
C38 C37 C36 121.3(17) . . ?
C39 C38 C37 119(2) . . ?
C39 C38 H38 120.7 . . ?
C37 C38 H38 120.7 . . ?
C40 C39 C38 125(2) . . ?
C40 C39 H39 117.7 . . ?
C38 C39 H39 117.7 . . ?
C39 C40 C41 118(2) . . ?
C39 C40 H40 121.0 . . ?
C41 C40 H40 121.0 . . ?
C40 C41 C42 125(2) . . ?
C40 C41 H41 117.6 . . ?
C42 C41 H41 117.6 . . ?
C37 C42 C41 114(2) . . ?
C37 C42 H42 123.1 . . ?
C41 C42 H42 123.1 . . ?
O19 Pu4 O21 94.4(9) . 3_666 ?
O19 Pu4 O22 61.0(9) . . ?
O21 Pu4 O22 62.3(8) 3_666 . ?
O19 Pu4 O27 143.0(6) . . ?
O20B Pu4 O27 84.6(7) . . ?
O21 Pu4 O27 83.7(7) 3_666 . ?
O22 Pu4 O27 142.3(7) . . ?
O19 Pu4 O25 83.8(6) . 3_666 ?
O21 Pu4 O25 142.1(7) 3_666 3_666 ?
O22 Pu4 O25 84.5(7) . 3_666 ?
O27 Pu4 O25 119.5(4) . 3_666 ?
O19 Pu4 O23 86.0(7) . . ?
O20B Pu4 O23 84.4(7) . . ?
O21 Pu4 O23 139.9(7) 3_666 . ?
O22 Pu4 O23 144.2(7) . . ?
O27 Pu4 O23 72.9(4) . . ?
O25 Pu4 O23 78.0(4) 3_666 . ?
O19 Pu4 O30 141.6(6) . 3_666 ?
O20B Pu4 O30 139.4(6) . 3_666 ?
O21 Pu4 O30 82.0(7) 3_666 3_666 ?
O22 Pu4 O30 84.2(7) . 3_666 ?
O27 Pu4 O30 74.9(4) . 3_666 ?
O25 Pu4 O30 76.7(4) 3_666 3_666 ?
O23 Pu4 O30 120.8(4) . 3_666 ?
O20B Pu4 O19B 71.4(8) . . ?
O27 Pu4 O19B 140.7(6) . . ?
O25 Pu4 O19B 72.9(6) 3_666 . ?
O23 Pu4 O19B 74.1(6) . . ?
O30 Pu4 O19B 142.0(6) 3_666 . ?
O20B Pu4 O22B 108.2(8) . . ?
O27 Pu4 O22B 140.5(6) . . ?
O25 Pu4 O22B 71.9(6) 3_666 . ?
O23 Pu4 O22B 143.6(6) . . ?
O30 Pu4 O22B 71.5(6) 3_666 . ?
O19B Pu4 O22B 77.9(8) . . ?
O19 Pu4 O20 73.9(8) . . ?
O21 Pu4 O20 70.3(8) 3_666 . ?
O22 Pu4 O20 108.8(8) . . ?
O27 Pu4 O20 70.6(6) . . ?
O25 Pu4 O20 142.9(6) 3_666 . ?
O23 Pu4 O20 71.3(6) . . ?
O30 Pu4 O20 137.5(6) 3_666 . ?
O19 Pu4 O21B 109.2(8) . 3_666 ?
O21 Pu4 O21B 14.8(7) 3_666 3_666 ?
O22 Pu4 O21B 71.1(8) . 3_666 ?
O27 Pu4 O21B 72.4(6) . 3_666 ?
O25 Pu4 O21B 140.2(6) 3_666 3_666 ?
O23 Pu4 O21B 138.4(6) . 3_666 ?
O30 Pu4 O21B 70.2(6) 3_666 3_666 ?
O20 Pu4 O21B 76.2(8) . 3_666 ?
O22 Pu5 O21 61.3(9) 3_666 . ?
O22 Pu5 O19 89.0(8) 3_666 . ?
O21 Pu5 O19 57.7(9) . . ?
O20B Pu5 O29 137.3(6) . . ?
O22 Pu5 O29 82.5(7) 3_666 . ?
O21 Pu5 O29 80.6(7) . . ?
O19 Pu5 O29 135.8(6) . . ?
O20B Pu5 O24 81.4(6) . . ?
O22 Pu5 O24 134.9(7) 3_666 . ?
O21 Pu5 O24 138.0(7) . . ?
O19 Pu5 O24 81.8(6) . . ?
O29 Pu5 O24 132.5(4) . . ?
O20B Pu5 O21B 103.5(9) . . ?
O29 Pu5 O21B 69.5(7) . . ?
O24 Pu5 O21B 138.6(7) . . ?
O20B Pu5 O35 88.2(7) . . ?
O22 Pu5 O35 83.8(7) 3_666 . ?
O21 Pu5 O35 140.2(7) . . ?
O19 Pu5 O35 145.9(6) . . ?
O29 Pu5 O35 76.2(4) . . ?
O24 Pu5 O35 80.0(4) . . ?
O21B Pu5 O35 140.4(7) . . ?
O22 Pu5 O22B 16.8(6) 3_666 3_666 ?
O21 Pu5 O22B 71.4(9) . 3_666 ?
O19 Pu5 O22B 105.8(8) . 3_666 ?
O29 Pu5 O22B 69.9(6) . 3_666 ?
O24 Pu5 O22B 136.9(6) . 3_666 ?
O35 Pu5 O22B 70.4(6) . 3_666 ?
O20B Pu5 O19B 71.0(8) . . ?
O29 Pu5 O19B 136.7(6) . . ?
O24 Pu5 O19B 71.0(6) . . ?
O21B Pu5 O19B 72.1(8) . . ?
O35 Pu5 O19B 146.3(6) . . ?
O22B Pu5 O19B 121.3(7) 3_666 . ?
O20B Pu5 O31 139.1(6) . . ?
O22 Pu5 O31 144.9(7) 3_666 . ?
O21 Pu5 O31 85.6(7) . . ?
O19 Pu5 O31 82.0(6) . . ?
O29 Pu5 O31 80.8(4) . . ?
O24 Pu5 O31 77.4(4) . . ?
O21B Pu5 O31 72.5(6) . . ?
O35 Pu5 O31 121.3(4) . . ?
O22B Pu5 O31 145.0(6) 3_666 . ?
O19B Pu5 O31 69.2(6) . . ?
O22 Pu5 O20 65.9(8) 3_666 . ?
O21 Pu5 O20 105.0(8) . . ?
O19 Pu5 O20 72.6(7) . . ?
O29 Pu5 O20 138.3(6) . . ?
O24 Pu5 O20 69.2(6) . . ?
O35 Pu5 O20 74.0(6) . . ?
O31 Pu5 O20 140.2(6) . . ?
O22 Pu6 O19 60.6(9) 3_666 3_666 ?
O22 Pu6 O21 88.3(9) 3_666 3_666 ?
O19 Pu6 O21 59.0(8) 3_666 3_666 ?
O22 Pu6 O20 67.2(8) 3_666 . ?
O19 Pu6 O20 106.0(8) 3_666 . ?
O21 Pu6 O20 71.4(8) 3_666 . ?
O22 Pu6 O26 79.5(7) 3_666 . ?
O19 Pu6 O26 79.9(6) 3_666 . ?
O20B Pu6 O26 134.0(6) . . ?
O21 Pu6 O26 137.7(7) 3_666 . ?
O20 Pu6 O26 135.8(6) . . ?
O22 Pu6 O36 141.3(6) 3_666 . ?
O19 Pu6 O36 84.9(6) 3_666 . ?
O20B Pu6 O36 145.4(6) . . ?
O21 Pu6 O36 88.0(7) 3_666 . ?
O20 Pu6 O36 145.6(6) . . ?
O26 Pu6 O36 77.7(4) . . ?
O22 Pu6 O21B 104.5(8) 3_666 3_666 ?
O19 Pu6 O21B 67.7(8) 3_666 3_666 ?
O21 Pu6 O21B 16.2(6) 3_666 3_666 ?
O20 Pu6 O21B 79.6(8) . 3_666 ?
O26 Pu6 O21B 138.7(6) . 3_666 ?
O36 Pu6 O21B 74.6(6) . 3_666 ?
O22 Pu6 O19B 71.5(8) 3_666 3_666 ?
O19 Pu6 O19B 15.4(6) 3_666 3_666 ?
O21 Pu6 O19B 67.6(8) 3_666 3_666 ?
O20 Pu6 O19B 121.4(8) . 3_666 ?
O26 Pu6 O19B 70.1(6) . 3_666 ?
O36 Pu6 O19B 71.5(6) . 3_666 ?
O22 Pu6 O33 86.9(7) 3_666 . ?
O19 Pu6 O33 145.3(7) 3_666 . ?
O20B Pu6 O33 83.3(7) . . ?
O21 Pu6 O33 137.6(6) 3_666 . ?
O20 Pu6 O33 68.0(6) . . ?
O26 Pu6 O33 82.4(4) . . ?
O36 Pu6 O33 120.1(4) . . ?
O21B Pu6 O33 138.3(6) 3_666 . ?
O19B Pu6 O33 147.5(6) 3_666 . ?
O22 Pu6 O22B 16.5(7) 3_666 3_666 ?
O19 Pu6 O22B 70.8(8) 3_666 3_666 ?
O21 Pu6 O22B 104.8(8) 3_666 3_666 ?
O20 Pu6 O22B 73.6(7) . 3_666 ?
O26 Pu6 O22B 67.2(6) . 3_666 ?
O36 Pu6 O22B 139.9(6) . 3_666 ?
O33 Pu6 O22B 74.9(6) . 3_666 ?
O22 Pu6 O28 138.7(6) 3_666 . ?
O19 Pu6 O28 132.9(7) 3_666 . ?
O20B Pu6 O28 83.5(6) . . ?
O21 Pu6 O28 77.0(6) 3_666 . ?
O20 Pu6 O28 71.6(6) . . ?
O26 Pu6 O28 135.5(4) . . ?
O36 Pu6 O28 77.2(4) . . ?
O21B Pu6 O28 65.7(6) 3_666 . ?
O19B Pu6 O28 132.8(6) 3_666 . ?
O33 Pu6 O28 79.3(4) . . ?
O22B Pu6 O28 142.4(6) 3_666 . ?
Pu4 O19 Pu6 117.8(10) . 3_666 ?
Pu4 O19 Pu5 114.1(9) . . ?
Pu6 O19 Pu5 118.6(10) 3_666 . ?
Pu6 O19B Pu5 106.0(8) 3_666 . ?
Pu6 O19B Pu4 101.4(8) 3_666 . ?
Pu5 O19B Pu4 100.5(8) . . ?
Pu6 O20 Pu5 106.0(9) . . ?
Pu6 O20 Pu4 101.6(8) . . ?
Pu5 O20 Pu4 99.0(8) . . ?
Pu4 O20B Pu5 116.4(9) . . ?
Pu4 O20B Pu6 117.2(9) . . ?
Pu5 O20B Pu6 120.2(9) . . ?
Pu4 O21 Pu6 116.5(10) 3_666 3_666 ?
Pu4 O21 Pu5 115.6(11) 3_666 . ?
Pu6 O21 Pu5 119.0(11) 3_666 . ?
Pu6 O21B Pu5 107.0(9) 3_666 . ?
Pu6 O21B Pu4 100.5(9) 3_666 3_666 ?
Pu5 O21B Pu4 100.2(9) . 3_666 ?
Pu6 O22 Pu4 115.7(10) 3_666 . ?
Pu6 O22 Pu5 120.7(10) 3_666 3_666 ?
Pu4 O22 Pu5 115.5(10) . 3_666 ?
Pu5 O22B Pu6 104.9(8) 3_666 3_666 ?
Pu5 O22B Pu4 101.0(9) 3_666 . ?
Pu6 O22B Pu4 100.1(8) 3_666 . ?
C43 O23 Pu4 132.2(9) . . ?
C43 O24 Pu5 138.3(10) . . ?
C50 O25 Pu4 134.1(10) . 3_666 ?
C50 O26 Pu6 138.7(10) . . ?
C57 O27 Pu4 132.3(10) . . ?
C57 O28 Pu6 134.4(10) . . ?
C64 O29 Pu5 135.7(10) . . ?
C64 O30 Pu4 132.0(10) . 3_666 ?
C71 O31 Pu5 98.5(9) . . ?
C71 O32 Pu5 87.9(10) . . ?
C78 O33 Pu6 99.4(9) . . ?
C78 O34 Pu6 90.6(9) . . ?
O24 C43 O23 125.2(14) . . ?
O24 C43 C44 118.7(14) . . ?
O23 C43 C44 116.1(14) . . ?
C45 C44 C49 119.6(15) . . ?
C45 C44 C43 123.2(16) . . ?
C49 C44 C43 117.2(14) . . ?
C44 C45 C46 118.7(19) . . ?
C44 C45 H45 120.7 . . ?
C46 C45 H45 120.7 . . ?
C47 C46 C45 122(2) . . ?
C47 C46 H46 119.0 . . ?
C45 C46 H46 119.0 . . ?
C46 C47 C48 119.5(18) . . ?
C46 C47 H47 120.2 . . ?
C48 C47 H47 120.2 . . ?
C47 C48 C49 121(2) . . ?
C47 C48 H48 119.4 . . ?
C49 C48 H48 119.4 . . ?
C48 C49 C44 119.0(19) . . ?
C48 C49 H49 120.5 . . ?
C44 C49 H49 120.5 . . ?
O25 C50 O26 123.7(14) . . ?
O25 C50 C51 118.9(14) . . ?
O26 C50 C51 117.2(14) . . ?
C56 C51 C52 120.4(17) . . ?
C56 C51 C50 120.5(16) . . ?
C52 C51 C50 118.9(16) . . ?
C53 C52 C51 120.0(18) . . ?
C53 C52 H52 120.0 . . ?
C51 C52 H52 120.0 . . ?
C54 C53 C52 120(2) . . ?
C54 C53 H53 119.9 . . ?
C52 C53 H53 119.9 . . ?
C53 C54 C55 120.4(19) . . ?
C53 C54 H54 119.8 . . ?
C55 C54 H54 119.8 . . ?
C54 C55 C56 118(2) . . ?
C54 C55 H55 120.8 . . ?
C56 C55 H55 120.8 . . ?
C51 C56 C55 119.6(19) . . ?
C51 C56 H56 120.2 . . ?
C55 C56 H56 120.2 . . ?
O28 C57 O27 126.3(14) . . ?
O28 C57 C58 120.1(14) . . ?
O27 C57 C58 113.6(14) . . ?
C59 C58 C63 122.1(16) . . ?
C59 C58 C57 118.8(15) . . ?
C63 C58 C57 118.5(15) . . ?
C58 C59 C60 118.0(19) . . ?
C58 C59 H59 121.0 . . ?
C60 C59 H59 121.0 . . ?
C61 C60 C59 122(2) . . ?
C61 C60 H60 118.9 . . ?
C59 C60 H60 118.9 . . ?
C60 C61 C62 120(2) . . ?
C60 C61 H61 119.8 . . ?
C62 C61 H61 119.8 . . ?
C61 C62 C63 120.2(19) . . ?
C61 C62 H62 119.9 . . ?
C63 C62 H62 119.9 . . ?
C58 C63 C62 117.0(18) . . ?
C58 C63 H63 121.5 . . ?
C62 C63 H63 121.5 . . ?
O30 C64 O29 124.8(15) . . ?
O30 C64 C65 117.7(14) . . ?
O29 C64 C65 117.4(14) . . ?
C70 C65 C66 118.5(16) . . ?
C70 C65 C64 121.8(15) . . ?
C66 C65 C64 119.7(15) . . ?
C67 C66 C65 119.8(17) . . ?
C67 C66 H66 120.1 . . ?
C65 C66 H66 120.1 . . ?
C68 C67 C66 118.8(18) . . ?
C68 C67 H67 120.6 . . ?
C66 C67 H67 120.6 . . ?
C69 C68 C67 122.1(18) . . ?
C69 C68 H68 119.0 . . ?
C67 C68 H68 119.0 . . ?
C68 C69 C70 118.9(19) . . ?
C68 C69 H69 120.6 . . ?
C70 C69 H69 120.6 . . ?
C65 C70 C69 121.5(17) . . ?
C65 C70 H70 119.2 . . ?
C69 C70 H70 119.2 . . ?
O32 C71 O31 121.8(15) . . ?
O32 C71 C72 120.1(15) . . ?
O31 C71 C72 118.1(15) . . ?
O32 C71 Pu5 67.2(9) . . ?
O31 C71 Pu5 56.0(8) . . ?
C72 C71 Pu5 164.4(11) . . ?
C73 C72 C77 118.0(18) . . ?
C73 C72 C71 121.2(16) . . ?
C77 C72 C71 120.8(17) . . ?
C74 C73 C72 123(2) . . ?
C74 C73 H73 118.7 . . ?
C72 C73 H73 118.7 . . ?
C73 C74 C75 116(2) . . ?
C73 C74 H74 122.1 . . ?
C75 C74 H74 122.1 . . ?
C76 C75 C74 125(2) . . ?
C76 C75 H75 117.6 . . ?
C74 C75 H75 117.6 . . ?
C75 C76 C77 119(2) . . ?
C75 C76 H76 120.7 . . ?
C77 C76 H76 120.7 . . ?
C72 C77 C76 120(2) . . ?
C72 C77 H77 119.9 . . ?
C76 C77 H77 119.9 . . ?
O34 C78 O33 118.4(14) . . ?
O34 C78 C79 122.8(14) . . ?
O33 C78 C79 118.9(14) . . ?
O34 C78 Pu6 63.6(8) . . ?
O33 C78 Pu6 54.7(8) . . ?
C79 C78 Pu6 173.4(11) . . ?
C80 C79 C84 119.1(16) . . ?
C80 C79 C78 120.9(16) . . ?
C84 C79 C78 119.5(15) . . ?
C79 C80 C81 118.4(19) . . ?
C79 C80 H80 120.8 . . ?
C81 C80 H80 120.8 . . ?
C82 C81 C80 124(2) . . ?
C82 C81 H81 118.1 . . ?
C80 C81 H81 118.1 . . ?
C83 C82 C81 117(2) . . ?
C83 C82 H82 121.6 . . ?
C81 C82 H82 121.6 . . ?
C82 C83 C84 123.7(19) . . ?
C82 C83 H83 118.2 . . ?
C84 C83 H83 118.2 . . ?
C83 C84 C79 117.9(17) . . ?
C83 C84 H84 121.0 . . ?
C79 C84 H84 121.0 . . ?

loop_
_geom_bond_atom_site_label_1
_geom_bond_atom_site_label_2
_geom_bond_distance
_geom_bond_site_symmetry_2
_geom_bond_publ_flag
Pu1 O3 2.20(2) 3_665 ?
Pu1 O1 2.21(2) . ?
Pu1 O4B 2.28(2) 3_665 ?
Pu1 O2B 2.30(2) . ?
Pu1 O2 2.36(2) . ?
Pu1 O5 2.368(12) . ?
Pu1 O12 2.399(10) 3_665 ?
Pu1 O7 2.42(4) . ?
Pu1 O1B 2.42(2) . ?
Pu1 O4 2.45(2) 3_665 ?
Pu1 O3B 2.45(2) 3_665 ?
Pu1 O17 2.448(12) . ?
Pu2 O2B 2.19(2) . ?
Pu2 O4B 2.19(2) . ?
Pu2 O1 2.23(2) . ?
Pu2 O3 2.24(2) . ?
Pu2 O6 2.356(11) . ?
Pu2 O13B 2.362(10) . ?
Pu2 O13 2.362(10) . ?
Pu2 O9 2.372(11) . ?
Pu2 O11 2.384(10) . ?
Pu2 O1B 2.40(2) . ?
Pu2 O3B 2.45(2) . ?
Pu2 O2 2.50(2) . ?
Pu3 O4B 2.19(2) 3_665 ?
Pu3 O1 2.23(2) . ?
Pu3 O2B 2.23(2) 3_665 ?
Pu3 O3 2.28(2) . ?
Pu3 O18 2.375(10) . ?
Pu3 O3B 2.39(2) . ?
Pu3 O10 2.393(10) . ?
Pu3 O14 2.40(2) 3_665 ?
Pu3 O4 2.427(19) 3_665 ?
Pu3 O1B 2.43(2) . ?
Pu3 O15 2.443(11) . ?
Pu3 O2 2.44(2) 3_665 ?
O5 C1 1.32(2) . ?
O6 C1 1.25(2) . ?
O9 C15 1.256(19) . ?
O10 C15 1.288(18) . ?
O11 C22 1.256(19) . ?
O12 C22 1.268(19) . ?
O15 C36 1.320(19) . ?
O16 C36 1.25(2) . ?
C1 C2 1.49(2) . ?
C2 C3 1.37(2) . ?
C2 C7 1.39(2) . ?
C3 C4 1.42(2) . ?
C3 H3 0.9500 . ?
C4 C5 1.38(3) . ?
C4 H4 0.9500 . ?
C5 C6 1.34(3) . ?
C5 H5 0.9500 . ?
C6 C7 1.38(2) . ?
C6 H6 0.9500 . ?
C7 H7 0.9500 . ?
O7 C8 1.26(2) . ?
O8 C8 1.29(2) . ?
C8 C9 1.50(3) . ?
C9 C10 1.40(3) . ?
C9 C14 1.41(3) . ?
C10 C11 1.37(3) . ?
C10 H10 0.9500 . ?
C11 C12 1.31(4) . ?
C11 H11 0.9500 . ?
C12 C13 1.38(4) . ?
C12 H12 0.9500 . ?
C13 C14 1.42(3) . ?
C13 H13 0.9500 . ?
C14 H14 0.9500 . ?
O7B C8B 1.26(2) . ?
O8B C8B 1.29(2) . ?
C8B C9B 1.50(3) . ?
C9B C10B 1.40(3) . ?
C9B C14B 1.41(3) . ?
C10B C11B 1.37(3) . ?
C10B H10B 0.9500 . ?
C11B C12B 1.31(4) . ?
C11B H11B 0.9500 . ?
C12B C13B 1.38(4) . ?
C12B H12B 0.9500 . ?
C13B C14B 1.42(3) . ?
C13B H13B 0.9500 . ?
C14B H14B 0.9500 . ?
C15 C16 1.48(2) . ?
C16 C17 1.40(2) . ?
C16 C21 1.43(2) . ?
C17 C18 1.35(2) . ?
C17 H17 0.9500 . ?
C18 C19 1.40(3) . ?
C18 H18 0.9500 . ?
C19 C20 1.31(3) . ?
C19 H19 0.9500 . ?
C20 C21 1.39(3) . ?
C20 H20 0.9500 . ?
C21 H21 0.9500 . ?
C22 C23 1.520(17) . ?
C23 C24 1.3900 . ?
C23 C28 1.3900 . ?
C24 C25 1.3900 . ?
C24 H24 0.9500 . ?
C25 C26 1.3900 . ?
C25 H25 0.9500 . ?
C26 C27 1.3900 . ?
C26 H26 0.9500 . ?
C27 C28 1.3900 . ?
C27 H27 0.9500 . ?
C28 H28 0.9500 . ?
O13 C29 1.21(2) . ?
O14 C29 1.31(2) . ?
C29 C30 1.52(2) . ?
C30 C35 1.388(9) . ?
C30 C31 1.397(9) . ?
C31 C32 1.390(9) . ?
C31 H31 0.9500 . ?
C32 C33 1.390(10) . ?
C32 H32 0.9500 . ?
C33 C34 1.391(9) . ?
C33 H33 0.9500 . ?
C34 C35 1.393(9) . ?
C34 H34 0.9500 . ?
C35 H35 0.9500 . ?
O13B C29B 1.21(2) . ?
O14B C29B 1.31(2) . ?
C29B C30B 1.51(2) . ?
C30B C31B 1.3900 . ?
C30B C35B 1.3900 . ?
C31B C32B 1.3900 . ?
C31B H31B 0.9500 . ?
C32B C33B 1.3900 . ?
C32B H32B 0.9500 . ?
C33B C34B 1.3900 . ?
C33B H33B 0.9500 . ?
C34B C35B 1.3900 . ?
C34B H34B 0.9500 . ?
C35B H35B 0.9500 . ?
C36 C37 1.47(2) . ?
C37 C42 1.38(3) . ?
C37 C38 1.41(3) . ?
C38 C39 1.36(3) . ?
C38 H38 0.9500 . ?
C39 C40 1.30(3) . ?
C39 H39 0.9500 . ?
C40 C41 1.31(3) . ?
C40 H40 0.9500 . ?
C41 C42 1.47(3) . ?
C41 H41 0.9500 . ?
C42 H42 0.9500 . ?
Pu4 O19 2.18(2) . ?
Pu4 O20B 2.19(2) . ?
Pu4 O21 2.20(2) 3_666 ?
Pu4 O22 2.23(2) . ?
Pu4 O27 2.316(10) . ?
Pu4 O25 2.346(11) 3_666 ?
Pu4 O23 2.390(10) . ?
Pu4 O30 2.409(11) 3_666 ?
Pu4 O19B 2.45(2) . ?
Pu4 O22B 2.47(2) . ?
Pu4 O20 2.49(2) . ?
Pu4 O21B 2.51(2) 3_666 ?
Pu5 O20B 2.23(2) . ?
Pu5 O22 2.24(2) 3_666 ?
Pu5 O21 2.26(2) . ?
Pu5 O19 2.30(2) . ?
Pu5 O29 2.365(11) . ?
Pu5 O24 2.391(10) . ?
Pu5 O21B 2.42(2) . ?
Pu5 O35 2.425(10) . ?
Pu5 O22B 2.43(2) 3_666 ?
Pu5 O19B 2.44(2) . ?
Pu5 O31 2.451(10) . ?
Pu5 O20 2.46(2) . ?
Pu6 O22 2.22(2) 3_666 ?
Pu6 O19 2.22(2) 3_666 ?
Pu6 O20B 2.24(2) . ?
Pu6 O21 2.24(3) 3_666 ?
Pu6 O20 2.39(2) . ?
Pu6 O26 2.406(11) . ?
Pu6 O36 2.407(10) . ?
Pu6 O21B 2.41(3) 3_666 ?
Pu6 O19B 2.43(2) 3_666 ?
Pu6 O33 2.435(11) . ?
Pu6 O22B 2.46(2) 3_666 ?
Pu6 O28 2.457(10) . ?
O23 C43 1.292(19) . ?
O24 C43 1.274(19) . ?
O25 C50 1.271(19) . ?
O26 C50 1.301(19) . ?
O27 C57 1.256(19) . ?
O28 C57 1.254(19) . ?
O29 C64 1.292(19) . ?
O30 C64 1.253(19) . ?
O31 C71 1.28(2) . ?
O32 C71 1.24(2) . ?
O33 C78 1.300(18) . ?
O34 C78 1.282(19) . ?
C43 C44 1.51(2) . ?
C44 C45 1.32(2) . ?
C44 C49 1.41(2) . ?
C45 C46 1.40(2) . ?
C45 H45 0.9500 . ?
C46 C47 1.32(3) . ?
C46 H46 0.9500 . ?
C47 C48 1.34(3) . ?
C47 H47 0.9500 . ?
C48 C49 1.36(2) . ?
C48 H48 0.9500 . ?
C49 H49 0.9500 . ?
C50 C51 1.48(2) . ?
C51 C56 1.35(2) . ?
C51 C52 1.41(2) . ?
C52 C53 1.37(3) . ?
C52 H52 0.9500 . ?
C53 C54 1.36(3) . ?
C53 H53 0.9500 . ?
C54 C55 1.41(3) . ?
C54 H54 0.9500 . ?
C55 C56 1.43(3) . ?
C55 H55 0.9500 . ?
C56 H56 0.9500 . ?
C57 C58 1.54(2) . ?
C58 C59 1.36(2) . ?
C58 C63 1.37(2) . ?
C59 C60 1.41(3) . ?
C59 H59 0.9500 . ?
C60 C61 1.33(3) . ?
C60 H60 0.9500 . ?
C61 C62 1.35(3) . ?
C61 H61 0.9500 . ?
C62 C63 1.45(3) . ?
C62 H62 0.9500 . ?
C63 H63 0.9500 . ?
C64 C65 1.49(2) . ?
C65 C70 1.35(2) . ?
C65 C66 1.43(2) . ?
C66 C67 1.38(3) . ?
C66 H66 0.9500 . ?
C67 C68 1.37(3) . ?
C67 H67 0.9500 . ?
C68 C69 1.35(3) . ?
C68 H68 0.9500 . ?
C69 C70 1.40(3) . ?
C69 H69 0.9500 . ?
C70 H70 0.9500 . ?
C71 C72 1.50(2) . ?
C72 C73 1.39(3) . ?
C72 C77 1.39(3) . ?
C73 C74 1.39(3) . ?
C73 H73 0.9500 . ?
C74 C75 1.40(3) . ?
C74 H74 0.9500 . ?
C75 C76 1.31(3) . ?
C75 H75 0.9500 . ?
C76 C77 1.42(3) . ?
C76 H76 0.9500 . ?
C77 H77 0.9500 . ?
C78 C79 1.47(2) . ?
C79 C80 1.33(2) . ?
C79 C84 1.47(2) . ?
C80 C81 1.41(3) . ?
C80 H80 0.9500 . ?
C81 C82 1.37(3) . ?
C81 H81 0.9500 . ?
C82 C83 1.34(3) . ?
C82 H82 0.9500 . ?
C83 C84 1.36(3) . ?
C83 H83 0.9500 . ?
C84 H84 0.9500 . ?
